data_2204295
loop_
_publ_author_name
'Sivaperuman Saravanan'
'Shanmugam Muthusubramanian'

_publ_section_title
{3-[4-(<i>N,N</i>-Dimethylamino)phenyl]-1-(4-methylphenyl)-3-(phenylsulfanyl)propylidene}semicarbazide
_journal_issue 10
_journal_name_full 'Acta Crystallographica Section E'
_journal_page_first o1895
_journal_page_last o1897
_journal_paper_doi 10.1107/S160053680402375X
_journal_volume 60
_journal_year 2004
_chemical_formula_iupac 'C25 H28 N4 O S'
_chemical_formula_moiety 'C25 H28 N4 O S'
_chemical_formula_sum 'C25 H28 N4 O S'
_chemical_formula_weight 432.57
_chemical_melting_point 172
_chemical_name_systematic
;
{3-[4-(N,N-Dimethylamino)phenyl]-1-(4-methylphenyl)-
3-(phenylsulfanyl)propylidene}semicarbazide
;
_space_group_IT_number 2
_symmetry_cell_setting triclinic
_symmetry_space_group_name_Hall '-P 1'
_symmetry_space_group_name_H-M 'P -1'
_atom_sites_solution_hydrogens geom
_atom_sites_solution_primary direct
_atom_sites_solution_secondary difmap
_cell_angle_alpha 88.96(5)
_cell_angle_beta 79.24(3)
_cell_angle_gamma 73.51(2)
_cell_formula_units_Z 2
_cell_length_a 6.804(5)
_cell_length_b 10.531(4)
_cell_length_c 17.278(5)
_cell_measurement_reflns_used 25
_cell_measurement_temperature 293(2)
_cell_measurement_theta_max 14.11
_cell_measurement_theta_min 11.24
_cell_volume 1165.4(10)
_computing_cell_refinement 'CAD-4 EXPRESS'
_computing_data_collection 'CAD-4 EXPRESS (Enraf-Nonius, 1994)'
_computing_data_reduction 'XCAD4 (Harms & Wocadlo, 1995)'
_computing_molecular_graphics 'PLATON (Spek, 1999)'
_computing_publication_material SHELXL97
_computing_structure_refinement 'SHELXL97 (Sheldrick, 1997)'
_computing_structure_solution 'SHELXS97 (Sheldrick, 1990)'
_diffrn_ambient_temperature 293(2)
_diffrn_measured_fraction_theta_full 1.000
_diffrn_measured_fraction_theta_max 1.000
_diffrn_measurement_device_type 'Nonius MACH3 sealed-tube'
_diffrn_measurement_method \w-2\q
_diffrn_radiation_monochromator graphite
_diffrn_radiation_source 'fine-focus sealed tube'
_diffrn_radiation_type MoK\a
_diffrn_radiation_wavelength 0.71069
_diffrn_reflns_av_R_equivalents 0.0138
_diffrn_reflns_av_sigmaI/netI 0.0196
_diffrn_reflns_limit_h_max 8
_diffrn_reflns_limit_h_min -7
_diffrn_reflns_limit_k_max 12
_diffrn_reflns_limit_k_min -1
_diffrn_reflns_limit_l_max 20
_diffrn_reflns_limit_l_min -20
_diffrn_reflns_number 4584
_diffrn_reflns_theta_full 25.00
_diffrn_reflns_theta_max 24.97
_diffrn_reflns_theta_min 2.02
_diffrn_standards_decay_% 0
_diffrn_standards_interval_time 60
_diffrn_standards_number 3
_exptl_absorpt_coefficient_mu 0.163
_exptl_absorpt_correction_T_max 0.9815
_exptl_absorpt_correction_T_min 0.9747
_exptl_absorpt_correction_type psi-scan
_exptl_absorpt_process_details '(North et al., 1968)'
_exptl_crystal_colour colourless
_exptl_crystal_density_diffrn 1.233
_exptl_crystal_density_method 'not measured'
_exptl_crystal_description Block
_exptl_crystal_F_000 460
_exptl_crystal_size_max 0.35
_exptl_crystal_size_mid 0.25
_exptl_crystal_size_min 0.15
_refine_diff_density_max 0.190
_refine_diff_density_min -0.223
_refine_ls_extinction_method none
_refine_ls_goodness_of_fit_ref 1.025
_refine_ls_hydrogen_treatment constr
_refine_ls_matrix_type full
_refine_ls_number_parameters 280
_refine_ls_number_reflns 4083
_refine_ls_number_restraints 0
_refine_ls_restrained_S_all 1.025
_refine_ls_R_factor_all 0.0553
_refine_ls_R_factor_gt 0.0356
_refine_ls_shift/su_max 0.000
_refine_ls_shift/su_mean 0.000
_refine_ls_structure_factor_coef Fsqd
_refine_ls_weighting_details 'calc w = 1/[\s^2^(Fo^2^)+(0.0454P)^2^+0.3387P] where P = (Fo^2^+2Fc^2^)/3'
_refine_ls_weighting_scheme calc
_refine_ls_wR_factor_gt 0.0915
_refine_ls_wR_factor_ref 0.1009
_reflns_number_gt 3120
_reflns_number_total 4083
_reflns_threshold_expression I>2\s(I)
_cod_data_source_file ci6438.cif
_cod_data_source_block I
_cod_database_code 2204295

loop_
_symmetry_equiv_pos_as_xyz
'x, y, z'
'-x, -y, -z'

loop_
_atom_site_label
_atom_site_fract_x
_atom_site_fract_y
_atom_site_fract_z
_atom_site_U_iso_or_equiv
_atom_site_adp_type
_atom_site_calc_flag
_atom_site_refinement_flags
_atom_site_occupancy
_atom_site_type_symbol
S1 0.89238(8) 0.42187(5) 0.84231(3) 0.05357(16) Uani d . 1 S
O1 0.8482(2) 0.52302(19) 0.42897(8) 0.0770(5) Uani d . 1 O
N1 0.5606(2) 0.65373(14) 0.61244(8) 0.0427(3) Uani d . 1 N
N2 0.7258(2) 0.58076(15) 0.55756(8) 0.0475(4) Uani d . 1 N
H2 0.8398 0.5353 0.5712 0.057 Uiso calc R 1 H
N3 0.5181(3) 0.65184(18) 0.46568(10) 0.0618(5) Uani d . 1 N
H3A 0.4966 0.6559 0.4181 0.074 Uiso calc R 1 H
H3B 0.4203 0.6924 0.5036 0.074 Uiso calc R 1 H
N4 0.6218(2) 0.01473(15) 0.63535(9) 0.0531(4) Uani d . 1 N
C1 -0.1574(4) 1.0302(2) 0.87024(15) 0.0836(8) Uani d . 1 C
H1A -0.1220 1.0609 0.9163 0.125 Uiso calc R 1 H
H1B -0.2688 0.9905 0.8857 0.125 Uiso calc R 1 H
H1C -0.2012 1.1037 0.8376 0.125 Uiso calc R 1 H
C2 0.0319(3) 0.92849(19) 0.82445(12) 0.0575(5) Uani d . 1 C
C3 0.0159(3) 0.85636(19) 0.76077(12) 0.0549(5) Uani d . 1 C
H3 -0.1134 0.8698 0.7465 0.066 Uiso calc R 1 H
C4 0.1889(3) 0.76464(18) 0.71795(11) 0.0479(4) Uani d . 1 C
H4 0.1735 0.7167 0.6759 0.058 Uiso calc R 1 H
C5 0.3851(3) 0.74348(16) 0.73698(10) 0.0426(4) Uani d . 1 C
C6 0.4000(3) 0.81250(19) 0.80242(11) 0.0552(5) Uani d . 1 C
H6 0.5283 0.7976 0.8179 0.066 Uiso calc R 1 H
C7 0.2247(4) 0.9037(2) 0.84500(12) 0.0637(6) Uani d . 1 C
H7 0.2382 0.9491 0.8885 0.076 Uiso calc R 1 H
C8 0.5745(3) 0.65670(16) 0.68546(10) 0.0399(4) Uani d . 1 C
C9 0.7029(3) 0.5828(2) 0.48072(11) 0.0502(5) Uani d . 1 C
C10 0.7570(3) 0.58488(17) 0.72259(10) 0.0412(4) Uani d . 1 C
H10A 0.7978 0.6481 0.7516 0.049 Uiso calc R 1 H
H10B 0.8748 0.5419 0.6817 0.049 Uiso calc R 1 H
C11 0.6998(3) 0.48087(17) 0.77849(9) 0.0407(4) Uani d . 1 C
H11 0.5649 0.5231 0.8124 0.049 Uiso calc R 1 H
C12 0.6805(2) 0.36055(16) 0.73818(9) 0.0391(4) Uani d . 1 C
C13 0.4972(3) 0.32370(18) 0.75517(10) 0.0473(4) Uani d . 1 C
H13 0.3845 0.3763 0.7905 0.057 Uiso calc R 1 H
C14 0.4768(3) 0.21194(19) 0.72144(11) 0.0508(5) Uani d . 1 C
H14 0.3508 0.1913 0.7340 0.061 Uiso calc R 1 H
C15 0.6424(3) 0.12890(17) 0.66852(10) 0.0425(4) Uani d . 1 C
C16 0.8269(3) 0.16616(17) 0.65108(11) 0.0459(4) Uani d . 1 C
H16 0.9401 0.1139 0.6157 0.055 Uiso calc R 1 H
C17 0.8448(3) 0.27879(17) 0.68522(10) 0.0453(4) Uani d . 1 C
H17 0.9699 0.3005 0.6724 0.054 Uiso calc R 1 H
C18 0.7883(4) -0.0583(2) 0.57387(13) 0.0689(6) Uani d . 1 C
H18A 0.8005 -0.0040 0.5290 0.103 Uiso calc R 1 H
H18B 0.7578 -0.1369 0.5588 0.103 Uiso calc R 1 H
H18C 0.9173 -0.0825 0.5929 0.103 Uiso calc R 1 H
C19 0.4130(3) 0.0146(2) 0.62704(14) 0.0650(6) Uani d . 1 C
H19A 0.3255 0.0226 0.6782 0.097 Uiso calc R 1 H
H19B 0.4198 -0.0669 0.6011 0.097 Uiso calc R 1 H
H19C 0.3558 0.0879 0.5963 0.097 Uiso calc R 1 H
C20 0.8368(3) 0.56016(18) 0.90849(10) 0.0473(4) Uani d . 1 C
C21 0.9932(3) 0.6119(2) 0.91966(11) 0.0597(5) Uani d . 1 C
H21 1.1250 0.5813 0.8881 0.072 Uiso calc R 1 H
C22 0.9567(5) 0.7091(2) 0.97748(14) 0.0796(7) Uani d . 1 C
H22 1.0643 0.7428 0.9852 0.096 Uiso calc R 1 H
C23 0.7628(6) 0.7560(2) 1.02346(15) 0.0896(9) Uani d . 1 C
H23 0.7387 0.8208 1.0627 0.108 Uiso calc R 1 H
C24 0.6045(5) 0.7074(3) 1.01153(15) 0.0922(9) Uani d . 1 C
H24 0.4718 0.7406 1.0421 0.111 Uiso calc R 1 H
C25 0.6401(3) 0.6094(2) 0.95458(12) 0.0705(6) Uani d . 1 C
H25 0.5318 0.5763 0.9471 0.085 Uiso calc R 1 H

loop_
_atom_site_aniso_label
_atom_site_aniso_U_11
_atom_site_aniso_U_22
_atom_site_aniso_U_33
_atom_site_aniso_U_12
_atom_site_aniso_U_13
_atom_site_aniso_U_23
S1 0.0548(3) 0.0542(3) 0.0459(3) 0.0008(2) -0.0199(2) -0.0074(2)
O1 0.0449(8) 0.1363(15) 0.0399(7) -0.0111(8) -0.0049(6) -0.0137(8)
N1 0.0407(8) 0.0433(8) 0.0406(8) -0.0079(6) -0.0052(6) -0.0014(6)
N2 0.0398(8) 0.0597(9) 0.0365(8) -0.0030(7) -0.0085(6) -0.0039(7)
N3 0.0555(10) 0.0800(12) 0.0452(9) -0.0075(9) -0.0177(8) 0.0106(8)
N4 0.0530(9) 0.0512(9) 0.0582(10) -0.0189(7) -0.0116(8) -0.0038(7)
C1 0.0766(16) 0.0661(15) 0.0790(16) 0.0101(12) 0.0109(13) -0.0082(12)
C2 0.0589(12) 0.0424(10) 0.0573(12) -0.0029(9) 0.0051(10) 0.0029(9)
C3 0.0440(10) 0.0506(11) 0.0630(12) -0.0069(9) -0.0034(9) 0.0073(9)
C4 0.0455(10) 0.0452(10) 0.0501(10) -0.0113(8) -0.0044(8) 0.0005(8)
C5 0.0456(10) 0.0352(9) 0.0430(9) -0.0077(7) -0.0046(8) 0.0016(7)
C6 0.0538(11) 0.0546(11) 0.0526(11) -0.0078(9) -0.0094(9) -0.0075(9)
C7 0.0751(15) 0.0528(12) 0.0533(12) -0.0069(11) -0.0034(10) -0.0139(9)
C8 0.0420(9) 0.0371(9) 0.0411(9) -0.0124(7) -0.0070(7) 0.0004(7)
C9 0.0434(10) 0.0673(12) 0.0406(10) -0.0167(9) -0.0084(8) 0.0032(9)
C10 0.0382(9) 0.0459(9) 0.0389(9) -0.0116(7) -0.0058(7) -0.0044(7)
C11 0.0360(8) 0.0458(9) 0.0368(9) -0.0056(7) -0.0073(7) -0.0024(7)
C12 0.0369(9) 0.0430(9) 0.0358(8) -0.0078(7) -0.0088(7) 0.0020(7)
C13 0.0365(9) 0.0549(11) 0.0449(10) -0.0084(8) -0.0009(7) -0.0054(8)
C14 0.0389(9) 0.0620(12) 0.0536(11) -0.0199(9) -0.0049(8) -0.0001(9)
C15 0.0441(10) 0.0428(9) 0.0426(9) -0.0123(8) -0.0141(8) 0.0049(7)
C16 0.0369(9) 0.0476(10) 0.0489(10) -0.0067(8) -0.0049(8) -0.0088(8)
C17 0.0339(9) 0.0509(10) 0.0500(10) -0.0117(8) -0.0048(8) -0.0057(8)
C18 0.0779(15) 0.0655(14) 0.0662(14) -0.0276(12) -0.0079(12) -0.0180(11)
C19 0.0696(14) 0.0631(13) 0.0776(15) -0.0338(11) -0.0291(12) 0.0075(11)
C20 0.0542(11) 0.0504(10) 0.0353(9) -0.0086(9) -0.0131(8) 0.0013(8)
C21 0.0683(13) 0.0698(13) 0.0464(11) -0.0265(11) -0.0144(10) 0.0052(10)
C22 0.120(2) 0.0767(16) 0.0639(15) -0.0507(16) -0.0355(15) 0.0090(12)
C23 0.141(3) 0.0621(15) 0.0619(15) -0.0127(16) -0.0336(17) -0.0163(12)
C24 0.0881(18) 0.101(2) 0.0655(15) 0.0079(16) -0.0097(14) -0.0326(14)
C25 0.0598(13) 0.0899(16) 0.0555(12) -0.0117(12) -0.0084(10) -0.0188(12)

loop_
_atom_type_symbol
_atom_type_description
_atom_type_scat_dispersion_real
_atom_type_scat_dispersion_imag
_atom_type_scat_source
C C 0.0033 0.0016 'International Tables Vol C Tables 4.2.6.8 and 6.1.1.4'
H H 0.0000 0.0000 'International Tables Vol C Tables 4.2.6.8 and 6.1.1.4'
N N 0.0061 0.0033 'International Tables Vol C Tables 4.2.6.8 and 6.1.1.4'
O O 0.0106 0.0060 'International Tables Vol C Tables 4.2.6.8 and 6.1.1.4'
S S 0.1246 0.1234 'International Tables Vol C Tables 4.2.6.8 and 6.1.1.4'

loop_
_geom_angle_atom_site_label_1
_geom_angle_atom_site_label_2
_geom_angle_atom_site_label_3
_geom_angle
C20 S1 C11 102.16(8)
C8 N1 N2 120.43(14)
C9 N2 N1 117.78(14)
C9 N2 H2 121.1
N1 N2 H2 121.1
C9 N3 H3A 120.0
C9 N3 H3B 120.0
H3A N3 H3B 120.0
C15 N4 C18 118.33(16)
C15 N4 C19 117.20(16)
C18 N4 C19 115.13(16)
C2 C1 H1A 109.5
C2 C1 H1B 109.5
H1A C1 H1B 109.5
C2 C1 H1C 109.5
H1A C1 H1C 109.5
H1B C1 H1C 109.5
C7 C2 C3 117.70(17)
C7 C2 C1 121.3(2)
C3 C2 C1 121.0(2)
C4 C3 C2 121.33(19)
C4 C3 H3 119.3
C2 C3 H3 119.3
C3 C4 C5 120.83(18)
C3 C4 H4 119.6
C5 C4 H4 119.6
C6 C5 C4 117.84(16)
C6 C5 C8 121.30(16)
C4 C5 C8 120.73(16)
C5 C6 C7 120.54(19)
C5 C6 H6 119.7
C7 C6 H6 119.7
C2 C7 C6 121.68(19)
C2 C7 H7 119.2
C6 C7 H7 119.2
N1 C8 C5 113.94(15)
N1 C8 C10 127.58(15)
C5 C8 C10 118.48(14)
O1 C9 N3 122.82(17)
O1 C9 N2 120.41(17)
N3 C9 N2 116.77(17)
C8 C10 C11 110.62(14)
C8 C10 H10A 109.5
C11 C10 H10A 109.5
C8 C10 H10B 109.5
C11 C10 H10B 109.5
H10A C10 H10B 108.1
C12 C11 C10 114.73(13)
C12 C11 S1 107.16(11)
C10 C11 S1 111.27(12)
C12 C11 H11 107.8
C10 C11 H11 107.8
S1 C11 H11 107.8
C13 C12 C17 116.85(16)
C13 C12 C11 120.70(15)
C17 C12 C11 122.40(15)
C14 C13 C12 122.17(16)
C14 C13 H13 118.9
C12 C13 H13 118.9
C13 C14 C15 121.12(17)
C13 C14 H14 119.4
C15 C14 H14 119.4
N4 C15 C14 120.88(16)
N4 C15 C16 122.34(16)
C14 C15 C16 116.78(16)
C17 C16 C15 121.40(16)
C17 C16 H16 119.3
C15 C16 H16 119.3
C16 C17 C12 121.66(16)
C16 C17 H17 119.2
C12 C17 H17 119.2
N4 C18 H18A 109.5
N4 C18 H18B 109.5
H18A C18 H18B 109.5
N4 C18 H18C 109.5
H18A C18 H18C 109.5
H18B C18 H18C 109.5
N4 C19 H19A 109.5
N4 C19 H19B 109.5
H19A C19 H19B 109.5
N4 C19 H19C 109.5
H19A C19 H19C 109.5
H19B C19 H19C 109.5
C21 C20 C25 118.97(19)
C21 C20 S1 120.17(15)
C25 C20 S1 120.60(16)
C20 C21 C22 120.5(2)
C20 C21 H21 119.8
C22 C21 H21 119.8
C23 C22 C21 120.2(2)
C23 C22 H22 119.9
C21 C22 H22 119.9
C24 C23 C22 119.8(2)
C24 C23 H23 120.1
C22 C23 H23 120.1
C23 C24 C25 120.4(3)
C23 C24 H24 119.8
C25 C24 H24 119.8
C24 C25 C20 120.1(2)
C24 C25 H25 119.9
C20 C25 H25 119.9

loop_
_geom_bond_atom_site_label_1
_geom_bond_atom_site_label_2
_geom_bond_distance
S1 C20 1.7770(19)
S1 C11 1.8358(17)
O1 C9 1.229(2)
N1 C8 1.284(2)
N1 N2 1.3754(19)
N2 C9 1.365(2)
N2 H2 0.86
N3 C9 1.331(2)
N3 H3A 0.86
N3 H3B 0.86
N4 C15 1.394(2)
N4 C18 1.445(3)
N4 C19 1.455(2)
C1 C2 1.516(3)
C1 H1A 0.96
C1 H1B 0.96
C1 H1C 0.96
C2 C7 1.375(3)
C2 C3 1.386(3)
C3 C4 1.386(3)
C3 H3 0.93
C4 C5 1.390(2)
C4 H4 0.93
C5 C6 1.390(2)
C5 C8 1.490(2)
C6 C7 1.391(3)
C6 H6 0.93
C7 H7 0.93
C8 C10 1.508(2)
C10 C11 1.532(2)
C10 H10A 0.97
C10 H10B 0.97
C11 C12 1.506(2)
C11 H11 0.98
C12 C13 1.388(2)
C12 C17 1.388(2)
C13 C14 1.375(3)
C13 H13 0.93
C14 C15 1.398(3)
C14 H14 0.93
C15 C16 1.399(2)
C16 C17 1.380(2)
C16 H16 0.93
C17 H17 0.93
C18 H18A 0.96
C18 H18B 0.96
C18 H18C 0.96
C19 H19A 0.96
C19 H19B 0.96
C19 H19C 0.96
C20 C21 1.370(3)
C20 C25 1.385(3)
C21 C22 1.381(3)
C21 H21 0.93
C22 C23 1.367(4)
C22 H22 0.93
C23 C24 1.365(4)
C23 H23 0.93
C24 C25 1.377(3)
C24 H24 0.93
C25 H25 0.93

loop_
_geom_hbond_atom_site_label_D
_geom_hbond_atom_site_label_H
_geom_hbond_atom_site_label_A
_geom_hbond_site_symmetry_A
_geom_hbond_distance_DH
_geom_hbond_distance_HA
_geom_hbond_distance_DA
_geom_hbond_angle_DHA
_geom_hbond_publ_flag
N2 H2 O1 2_766 0.86 2.03 2.843(3) 157 yes
C10 H10B O1 2_766 0.97 2.38 3.333(2) 169 yes
N3 H3B N1 1_555 0.86 2.24 2.606(2) 105 yes

loop_
_geom_torsion_atom_site_label_1
_geom_torsion_atom_site_label_2
_geom_torsion_atom_site_label_3
_geom_torsion_atom_site_label_4
_geom_torsion
C8 N1 N2 C9 -179.13(17)
C7 C2 C3 C4 -1.5(3)
C1 C2 C3 C4 179.03(19)
C2 C3 C4 C5 -0.9(3)
C3 C4 C5 C6 3.0(3)
C3 C4 C5 C8 -172.86(16)
C4 C5 C6 C7 -2.7(3)
C8 C5 C6 C7 173.16(18)
C3 C2 C7 C6 1.9(3)
C1 C2 C7 C6 -178.7(2)
C5 C6 C7 C2 0.3(3)
N2 N1 C8 C5 178.15(14)
N2 N1 C8 C10 -1.3(3)
C6 C5 C8 N1 -146.64(18)
C4 C5 C8 N1 29.1(2)
C6 C5 C8 C10 32.8(2)
C4 C5 C8 C10 -151.44(16)
N1 N2 C9 O1 177.50(18)
N1 N2 C9 N3 -2.5(3)
N1 C8 C10 C11 -113.96(19)
C5 C8 C10 C11 66.64(19)
C8 C10 C11 C12 72.29(18)
C8 C10 C11 S1 -165.84(11)
C20 S1 C11 C12 -161.28(12)
C20 S1 C11 C10 72.56(13)
C10 C11 C12 C13 -123.29(17)
S1 C11 C12 C13 112.63(15)
C10 C11 C12 C17 59.3(2)
S1 C11 C12 C17 -64.81(18)
C17 C12 C13 C14 -0.2(3)
C11 C12 C13 C14 -177.74(16)
C12 C13 C14 C15 0.6(3)
C18 N4 C15 C14 172.48(18)
C19 N4 C15 C14 27.5(3)
C18 N4 C15 C16 -7.6(3)
C19 N4 C15 C16 -152.62(18)
C13 C14 C15 N4 179.09(16)
C13 C14 C15 C16 -0.8(3)
N4 C15 C16 C17 -179.29(17)
C14 C15 C16 C17 0.6(3)
C15 C16 C17 C12 -0.2(3)
C13 C12 C17 C16 0.0(3)
C11 C12 C17 C16 177.50(16)
C11 S1 C20 C21 -127.45(16)
C11 S1 C20 C25 58.40(18)
C25 C20 C21 C22 1.8(3)
S1 C20 C21 C22 -172.48(17)
C20 C21 C22 C23 -0.9(3)
C21 C22 C23 C24 -0.7(4)
C22 C23 C24 C25 1.4(4)
C23 C24 C25 C20 -0.5(4)
C21 C20 C25 C24 -1.1(3)
S1 C20 C25 C24 173.2(2)
